data_7010460
loop_
_publ_author_name
'Iengo, Elisabetta'
'Zangrando, Ennio'
'Mestroni, Stefano'
'Fronzoni, Giovanna'
'Stener, Mauro'
'Alessio, Enzo'

_publ_section_title
;
 Complexed bridging ligands: oxorhenium(V) compounds with
 mono-coordinated pyrazine or pyrimidine as possible building blocks
 for the construction of polynuclear architectures&#x200A;&#x2020;
;
_journal_issue 8
_journal_name_full 'Journal of the Chemical Society, Dalton Transactions'
_journal_page_first 1338
_journal_paper_doi 10.1039/b009295i
_journal_year 2001
_chemical_formula_moiety '((C4 H4 N2)4 O2 Re 1+), (Na 1+), 2(P F6 1-), 2(H2 O)'
_chemical_formula_structural '((C4 H4 N2)4 O2 Re) (P F6) (Na P F6 ) 2(H2 O)'
_chemical_formula_sum 'C16 H20 F12 N8 Na O4 P2 Re'
_chemical_formula_weight 887.53
_chemical_name_systematic
;
trans-dioxo-tetrakis(1,4-pyrazine)-rhenium(V) sodium 
bis(exafluorophosphate) dihydrate
;
_space_group_IT_number 13
_symmetry_cell_setting monoclinic
_symmetry_space_group_name_Hall '-P 2yac'
_symmetry_space_group_name_H-M 'P 1 2/n 1'
_atom_sites_solution_hydrogens geom
_atom_sites_solution_primary direct
_atom_sites_solution_secondary difmap
_audit_creation_method SHELXL
_cell_angle_alpha 90.00
_cell_angle_beta 95.94(2)
_cell_angle_gamma 90.00
_cell_formula_units_Z 2
_cell_length_a 9.243(1)
_cell_length_b 14.793(2)
_cell_length_c 10.560(1)
_cell_measurement_reflns_used 25
_cell_measurement_temperature 293(2)
_cell_measurement_theta_max 17
_cell_measurement_theta_min 12
_cell_volume 1436.1(3)
_computing_cell_refinement 'CELDIM (Enraf-Nonius)'
_computing_data_collection 'CAD4 (Enraf-Nonius)'
_computing_data_reduction 'WinGX 1.63 (Farrugia, 1999)'
_computing_molecular_graphics 'Ortep3/Windows (Farrugia,1997)'
_computing_publication_material 'WinGX 1.63 (Farrugia, 1999)'
_computing_structure_refinement 'SHELXL-97 (Sheldrick, 1997)'
_computing_structure_solution 'SHELXS-86 (Sheldrick, 1990)'
_diffrn_ambient_temperature 293(2)
_diffrn_measurement_device_type 'Enraf Nonius CAD4'
_diffrn_measurement_method '\w/2\q scans'
_diffrn_radiation_monochromator graphite
_diffrn_radiation_source 'fine-focus sealed tube'
_diffrn_radiation_type MoK\a
_diffrn_radiation_wavelength 0.71073
_diffrn_reflns_av_R_equivalents 0.0481
_diffrn_reflns_av_sigmaI/netI 0.0507
_diffrn_reflns_limit_h_max 12
_diffrn_reflns_limit_h_min -12
_diffrn_reflns_limit_k_max 20
_diffrn_reflns_limit_k_min 0
_diffrn_reflns_limit_l_max 14
_diffrn_reflns_limit_l_min 0
_diffrn_reflns_number 4187
_diffrn_reflns_theta_max 29.97
_diffrn_reflns_theta_min 2.38
_diffrn_standards_decay_% 3
_diffrn_standards_interval_time 60
_diffrn_standards_number 3
_exptl_absorpt_coefficient_mu 4.476
_exptl_absorpt_correction_T_max 1.0000
_exptl_absorpt_correction_T_min 0.7206
_exptl_absorpt_correction_type psi-scan
_exptl_crystal_colour yellow
_exptl_crystal_density_diffrn 2.052
_exptl_crystal_F_000 856
_exptl_crystal_size_max 0.50
_exptl_crystal_size_mid 0.30
_exptl_crystal_size_min 0.20
_refine_diff_density_max 2.238
_refine_diff_density_min -1.321
_refine_diff_density_rms 0.166
_refine_ls_extinction_method none
_refine_ls_goodness_of_fit_all 1.033
_refine_ls_goodness_of_fit_obs 1.100
_refine_ls_matrix_type full
_refine_ls_number_parameters 206
_refine_ls_number_reflns 4187
_refine_ls_number_restraints 0
_refine_ls_restrained_S_all 1.033
_refine_ls_restrained_S_obs 1.100
_refine_ls_R_factor_all 0.0561
_refine_ls_R_factor_obs 0.0396
_refine_ls_shift/esd_max 0.001
_refine_ls_shift/esd_mean 0.000
_refine_ls_structure_factor_coef Fsqd
_refine_ls_weighting_details 'w=1/[\s^2^(Fo^2^)+(0.0617P)^2^] where P=(Fo^2^+2Fc^2^)/3'
_refine_ls_weighting_scheme calc
_refine_ls_wR_factor_all 0.0993
_refine_ls_wR_factor_obs 0.0955
_reflns_number_observed 3451
_reflns_number_total 4187
_reflns_observed_criterion >2sigma(I)
_cod_data_source_file b009295i.txt
_cod_data_source_block 7
_cod_depositor_comments
;
The following automatic conversions were performed:
'_exptl_absorpt_correction_type' value 'psi scan' changed to 'psi-scan'
according to '/home/saulius/struct/CIF-dictionaries/cif_core.dic'
dictionary named 'cif_core.dic' version 2.4.1 from 2010-06-29.

Automatic conversion script
Id: cif_fix_enum 1527 2010-12-29 10:47:43Z saulius 

The following automatic conversions were performed:

'_refine_ls_weighting_scheme' value 'calc
w=1/[\s^2^(Fo^2^)+(0.0617P)^2^] where P=(Fo^2^+2Fc^2^)/3' was changed
to 'calc'. New tag '_refine_ls_weighting_details' was created. The
value of the new tag was set to 'w=1/[\s^2^(Fo^2^)+(0.0617P)^2^]
where P=(Fo^2^+2Fc^2^)/3'.

Automatic conversion script
Id: cif_fix_values 3143 2015-03-26 13:38:13Z robertas 
;
_cod_original_sg_symbol_H-M 'P 2/n'
_cod_database_code 7010460
_diffrn_standards_decay_corr_max 1.088
_diffrn_standards_decay_corr_min 1.000

loop_
_symmetry_equiv_pos_as_xyz
'x, y, z'
'-x+1/2, y, -z+1/2'
'-x, -y, -z'
'x-1/2, -y, z-1/2'

loop_
_atom_site_aniso_label
_atom_site_aniso_U_11
_atom_site_aniso_U_22
_atom_site_aniso_U_33
_atom_site_aniso_U_23
_atom_site_aniso_U_13
_atom_site_aniso_U_12
Re 0.02963(13) 0.02225(12) 0.02114(12) 0.000 0.00553(8) 0.000
O1 0.038(2) 0.031(2) 0.028(2) -0.0015(13) 0.0039(13) 0.0022(14)
N1 0.034(2) 0.028(2) 0.027(2) -0.0014(15) 0.0099(15) -0.001(2)
N2 0.048(3) 0.053(3) 0.045(3) -0.005(2) 0.024(2) -0.005(2)
N3 0.030(3) 0.030(3) 0.026(3) 0.000 0.008(2) 0.000
N4 0.057(4) 0.026(3) 0.053(4) 0.000 0.012(3) 0.000
N5 0.045(3) 0.019(3) 0.029(3) 0.000 0.005(2) 0.000
N6 0.072(5) 0.023(3) 0.043(4) 0.000 0.000(3) 0.000
C1 0.044(3) 0.070(4) 0.032(3) -0.014(2) 0.013(2) -0.020(3)
C2 0.046(3) 0.071(5) 0.045(3) -0.007(3) 0.018(3) -0.022(3)
C3 0.058(4) 0.070(4) 0.038(3) -0.021(3) 0.019(3) -0.018(3)
C4 0.048(3) 0.064(4) 0.033(3) -0.017(3) 0.013(2) -0.017(3)
C5 0.061(4) 0.036(3) 0.054(4) 0.001(3) -0.018(3) 0.004(3)
C6 0.078(5) 0.029(3) 0.068(4) 0.005(3) -0.021(4) 0.007(3)
C7 0.089(5) 0.027(3) 0.029(3) -0.001(2) -0.004(3) 0.002(3)
C8 0.108(6) 0.032(3) 0.037(3) -0.006(2) 0.000(3) 0.004(3)
P1 0.071(2) 0.0311(11) 0.0506(13) 0.000 0.0360(12) 0.000
P2 0.074(2) 0.0443(15) 0.066(2) 0.000 0.0012(14) 0.000
Na 0.0354(13) 0.0267(12) 0.0318(13) 0.000 0.0089(10) 0.000
F6 0.091(4) 0.148(6) 0.111(5) 0.017(4) -0.043(4) -0.004(4)
F4 0.117(5) 0.118(5) 0.112(5) 0.049(4) 0.014(4) -0.008(4)
F5 0.131(6) 0.108(6) 0.158(7) -0.035(5) 0.026(5) 0.021(4)
F3 0.125(7) 0.312(15) 0.125(7) 0.019(8) 0.010(6) 0.011(8)
F2 0.294(14) 0.286(15) 0.137(8) -0.058(8) 0.025(7) 0.193(12)
F1 0.303(17) 0.247(14) 0.152(10) 0.066(8) -0.040(9) -0.116(13)
OW 0.056(3) 0.085(4) 0.056(3) -0.022(3) -0.023(2) 0.019(2)

loop_
_atom_site_label
_atom_site_type_symbol
_atom_site_fract_x
_atom_site_fract_y
_atom_site_fract_z
_atom_site_U_iso_or_equiv
_atom_site_thermal_displace_type
_atom_site_occupancy
_atom_site_calc_flag
_atom_site_refinement_flags
_atom_site_disorder_group
Re Re 0.7500 0.73388(2) 0.7500 0.02414(9) Uani 1 d S .
O1 O 0.8905(4) 0.7358(2) 0.8751(3) 0.0325(7) Uani 1 d . .
N1 N 0.9058(4) 0.7351(3) 0.6135(4) 0.0291(7) Uani 1 d . .
N2 N 1.1027(6) 0.7446(3) 0.4318(5) 0.0477(12) Uani 1 d . .
N3 N 0.7500 0.5894(4) 0.7500 0.0282(11) Uani 1 d S .
N4 N 0.7500 0.4014(4) 0.7500 0.045(2) Uani 1 d S .
N5 N 0.7500 0.8789(4) 0.7500 0.0309(12) Uani 1 d S .
N6 N 0.7500 1.0663(4) 0.7500 0.046(2) Uani 1 d S .
C1 C 1.0362(7) 0.7717(4) 0.6401(5) 0.0478(14) Uani 1 d . .
H1 H 1.0636(7) 0.7941(4) 0.7214(5) 0.057 Uiso 1 calc R .
C2 C 1.1317(7) 0.7767(5) 0.5480(6) 0.053(2) Uani 1 d . .
H2 H 1.2214(7) 0.8043(5) 0.5691(6) 0.064 Uiso 1 calc R .
C3 C 0.9740(7) 0.7062(5) 0.4092(6) 0.055(2) Uani 1 d . .
H3 H 0.9487(7) 0.6809(5) 0.3293(6) 0.065 Uiso 1 calc R .
C4 C 0.8756(6) 0.7016(5) 0.4974(5) 0.0477(14) Uani 1 d . .
H4 H 0.7859(6) 0.6744(5) 0.4754(5) 0.057 Uiso 1 calc R .
C5 C 0.8301(7) 0.5416(4) 0.8384(6) 0.052(2) Uani 1 d . .
H5 H 0.8899(7) 0.5715(4) 0.9012(6) 0.062 Uiso 1 calc R .
C6 C 0.8255(8) 0.4493(4) 0.8379(7) 0.060(2) Uani 1 d . .
H6 H 0.8790(8) 0.4187(4) 0.9039(7) 0.072 Uiso 1 calc R .
C7 C 0.7821(8) 0.9265(4) 0.8559(5) 0.049(2) Uani 1 d . .
H7 H 0.8047(8) 0.8964(4) 0.9327(5) 0.059 Uiso 1 calc R .
C8 C 0.7824(9) 1.0193(4) 0.8538(6) 0.059(2) Uani 1 d . .
H8 H 0.8067(9) 1.0502(4) 0.9298(6) 0.071 Uiso 1 calc R .
P1 P 0.7500 0.96558(15) 0.2500 0.0488(6) Uani 1 d S .
P2 P 0.7500 0.4727(2) 0.2500 0.0620(7) Uani 1 d S .
Na Na 0.7500 0.2365(2) 0.7500 0.0310(5) Uani 1 d S .
F6 F 0.8910(7) 0.4732(5) 0.3471(7) 0.121(2) Uani 1 d . .
F4 F 0.8215(7) 0.5467(5) 0.1670(6) 0.116(2) Uani 1 d . .
F5 F 0.8200(8) 0.3978(5) 0.1711(8) 0.131(3) Uani 1 d . .
F3 F 0.8666(10) 0.9695(9) 0.3559(9) 0.188(5) Uani 1 d . .
F2 F 0.8275(14) 0.9043(9) 0.1760(9) 0.239(7) Uani 1 d . .
F1 F 0.8216(15) 1.0398(10) 0.1857(10) 0.238(7) Uani 1 d . .
OW O 0.9619(6) 0.2232(4) 0.8899(5) 0.0676(15) Uani 1 d G .
H9 H 0.9927(76) 0.2414(45) 0.9732(27) 0.081 Uiso 1 d G .
H10 H 1.0324(58) 0.1854(46) 0.8606(60) 0.081 Uiso 1 d G .

loop_
_atom_type_symbol
_atom_type_description
_atom_type_scat_dispersion_real
_atom_type_scat_dispersion_imag
_atom_type_scat_source
C C 0.0033 0.0016 'International Tables Vol C Tables 4.2.6.8 and 6.1.1.4'
H H 0.0000 0.0000 'International Tables Vol C Tables 4.2.6.8 and 6.1.1.4'
P P 0.1023 0.0942 'International Tables Vol C Tables 4.2.6.8 and 6.1.1.4'
O O 0.0106 0.0060 'International Tables Vol C Tables 4.2.6.8 and 6.1.1.4'
N N 0.0061 0.0033 'International Tables Vol C Tables 4.2.6.8 and 6.1.1.4'
Re Re -1.0185 7.2310 'International Tables Vol C Tables 4.2.6.8 and 6.1.1.4'
F F 0.0171 0.0103 'International Tables Vol C Tables 4.2.6.8 and 6.1.1.4'
Na Na 0.0362 0.0249 'International Tables Vol C Tables 4.2.6.8 and 6.1.1.4'

loop_
_geom_angle_atom_site_label_1
_geom_angle_atom_site_label_2
_geom_angle_atom_site_label_3
_geom_angle
_geom_angle_site_symmetry_1
_geom_angle_site_symmetry_3
_geom_angle_publ_flag
O1 Re O1 178.1(2) . 2_656 ?
O1 Re N3 90.95(11) . . ?
O1 Re N3 90.95(11) 2_656 . ?
O1 Re N1 90.6(2) . . ?
O1 Re N1 89.4(2) 2_656 . ?
N3 Re N1 90.49(11) . . ?
O1 Re N1 89.4(2) . 2_656 ?
O1 Re N1 90.6(2) 2_656 2_656 ?
N3 Re N1 90.49(11) . 2_656 ?
N1 Re N1 179.0(2) . 2_656 ?
O1 Re N5 89.05(11) . . ?
O1 Re N5 89.05(11) 2_656 . ?
N3 Re N5 180.000(1) . . ?
N1 Re N5 89.51(11) . . ?
N1 Re N5 89.51(11) 2_656 . ?
C1 N1 C4 116.7(4) . . ?
C1 N1 Re 121.4(3) . . ?
C4 N1 Re 121.9(4) . . ?
C2 N2 C3 114.7(5) . . ?
C2 N2 Na 127.2(4) . 3_766 ?
C3 N2 Na 117.7(4) . 3_766 ?
C5 N3 C5 116.0(7) 2_656 . ?
C5 N3 Re 122.0(3) 2_656 . ?
C5 N3 Re 122.0(4) . . ?
C6 N4 C6 114.6(7) . 2_656 ?
C6 N4 Na 122.7(4) . . ?
C6 N4 Na 122.7(4) 2_656 . ?
C7 N5 C7 116.0(6) . 2_656 ?
C7 N5 Re 122.0(3) . . ?
C7 N5 Re 122.0(3) 2_656 . ?
C8 N6 C8 115.7(7) 2_656 . ?
C8 N6 Na 122.1(4) 2_656 1_565 ?
C8 N6 Na 122.1(4) . 1_565 ?
N1 C1 C2 120.4(5) . . ?
N2 C2 C1 123.6(6) . . ?
N2 C3 C4 123.2(5) . . ?
N1 C4 C3 121.3(5) . . ?
N3 C5 C6 120.8(6) . . ?
N4 C6 C5 123.9(6) . . ?
N5 C7 C8 121.1(5) . . ?
N6 C8 C7 123.0(6) . . ?
F2 P1 F2 101.6(13) 2_655 . ?
F2 P1 F3 94.1(6) 2_655 2_655 ?
F2 P1 F3 88.8(6) . 2_655 ?
F2 P1 F3 88.8(6) 2_655 . ?
F2 P1 F3 94.1(6) . . ?
F3 P1 F3 175.4(10) 2_655 . ?
F2 P1 F1 171.3(10) 2_655 . ?
F2 P1 F1 87.0(8) . . ?
F3 P1 F1 87.1(6) 2_655 . ?
F3 P1 F1 89.6(6) . . ?
F2 P1 F1 87.0(8) 2_655 2_655 ?
F2 P1 F1 171.3(10) . 2_655 ?
F3 P1 F1 89.6(6) 2_655 2_655 ?
F3 P1 F1 87.1(6) . 2_655 ?
F1 P1 F1 84.4(13) . 2_655 ?
F5 P2 F5 89.9(7) . 2_655 ?
F5 P2 F6 89.4(4) . . ?
F5 P2 F6 91.0(4) 2_655 . ?
F5 P2 F6 91.0(4) . 2_655 ?
F5 P2 F6 89.4(4) 2_655 2_655 ?
F6 P2 F6 179.4(6) . 2_655 ?
F5 P2 F4 178.4(5) . 2_655 ?
F5 P2 F4 88.6(4) 2_655 2_655 ?
F6 P2 F4 90.1(4) . 2_655 ?
F6 P2 F4 89.5(4) 2_655 2_655 ?
F5 P2 F4 88.6(4) . . ?
F5 P2 F4 178.4(5) 2_655 . ?
F6 P2 F4 89.6(4) . . ?
F6 P2 F4 90.1(4) 2_655 . ?
F4 P2 F4 92.9(6) 2_655 . ?
OW Na OW 170.3(3) . 2_656 ?
OW Na N4 94.9(2) . . ?
OW Na N4 94.9(2) 2_656 . ?
OW Na N2 90.6(2) . 4_566 ?
OW Na N2 90.4(2) 2_656 4_566 ?
N4 Na N2 83.55(13) . 4_566 ?
OW Na N2 90.4(2) . 3_766 ?
OW Na N2 90.6(2) 2_656 3_766 ?
N4 Na N2 83.55(13) . 3_766 ?
N2 Na N2 167.1(3) 4_566 3_766 ?
OW Na N6 85.1(2) . 1_545 ?
OW Na N6 85.1(2) 2_656 1_545 ?
N4 Na N6 180.0 . 1_545 ?
N2 Na N6 96.45(13) 4_566 1_545 ?
N2 Na N6 96.45(13) 3_766 1_545 ?

loop_
_geom_bond_atom_site_label_1
_geom_bond_atom_site_label_2
_geom_bond_distance
_geom_bond_site_symmetry_2
_geom_bond_publ_flag
Re O1 1.755(4) . ?
Re O1 1.755(4) 2_656 ?
Re N3 2.138(6) . ?
Re N1 2.141(4) . ?
Re N1 2.141(4) 2_656 ?
Re N5 2.145(6) . ?
N1 C1 1.324(7) . ?
N1 C4 1.325(6) . ?
N2 C2 1.317(8) . ?
N2 C3 1.318(8) . ?
N2 Na 2.482(5) 3_766 ?
N3 C5 1.332(6) 2_656 ?
N3 C5 1.332(6) . ?
N4 C6 1.310(8) . ?
N4 C6 1.310(7) 2_656 ?
N4 Na 2.439(7) . ?
N5 C7 1.329(6) . ?
N5 C7 1.329(6) 2_656 ?
N6 C8 1.306(7) 2_656 ?
N6 C8 1.306(7) . ?
N6 Na 2.518(7) 1_565 ?
C1 C2 1.383(8) . ?
C3 C4 1.369(8) . ?
C5 C6 1.367(9) . ?
C7 C8 1.374(8) . ?
P1 F2 1.436(7) 2_655 ?
P1 F2 1.436(7) . ?
P1 F3 1.472(9) 2_655 ?
P1 F3 1.472(9) . ?
P1 F1 1.483(11) . ?
P1 F1 1.483(10) 2_655 ?
P2 F5 1.566(7) . ?
P2 F5 1.566(7) 2_655 ?
P2 F6 1.573(6) . ?
P2 F6 1.573(6) 2_655 ?
P2 F4 1.588(6) 2_655 ?
P2 F4 1.588(6) . ?
Na OW 2.336(4) . ?
Na OW 2.336(4) 2_656 ?
Na N2 2.482(5) 4_566 ?
Na N2 2.482(5) 3_766 ?
Na N6 2.518(7) 1_545 ?

loop_
_geom_torsion_atom_site_label_1
_geom_torsion_atom_site_label_2
_geom_torsion_atom_site_label_3
_geom_torsion_atom_site_label_4
_geom_torsion
_geom_torsion_site_symmetry_1
_geom_torsion_site_symmetry_2
_geom_torsion_site_symmetry_3
_geom_torsion_site_symmetry_4
_geom_torsion_publ_flag
C1 N1 N1 C4 -54.7(5) . . 2_656 2_656 ?
C5 N3 N5 C7 -25.5(5) . . . . ?
